data_1515335
loop_
_publ_author_name
'Hu, Rongrong'
'Lam, Jacky W. Y.'
'Liu, Jianzhao'
'Sung, Herman H. Y.'
'Williams, Ian D.'
'Yue, Zhounan'
'Wong, Kam Sing'
'Yuen, Matthew M. F.'
'Tang, Ben Zhong'

_publ_section_title
;
 Hyperbranched conjugated poly(tetraphenylethene): synthesis,
 aggregation-induced emission, fluorescent photopatterning, optical
 limiting and explosive detection
;
_journal_issue 6
_journal_name_full 'Polymer Chemistry'
_journal_page_first 1481
_journal_paper_doi 10.1039/c2py20057k
_journal_volume 3
_journal_year 2012
_chemical_formula_sum 'C30 H20'
_chemical_formula_weight 380.46
_chemical_name_systematic
;
?
;
_space_group_IT_number 19
_symmetry_cell_setting orthorhombic
_symmetry_space_group_name_Hall 'P 2ac 2ab'
_symmetry_space_group_name_H-M 'P 21 21 21'
_atom_sites_solution_hydrogens geom
_atom_sites_solution_primary direct
_atom_sites_solution_secondary difmap
_audit_creation_method SHELXL-97
_cell_angle_alpha 90.00
_cell_angle_beta 90.00
_cell_angle_gamma 90.00
_cell_formula_units_Z 4
_cell_length_a 9.32330(10)
_cell_length_b 14.8844(2)
_cell_length_c 15.9251(2)
_cell_measurement_reflns_used 10229
_cell_measurement_temperature 173(2)
_cell_measurement_theta_max 71.45
_cell_measurement_theta_min 2.77
_cell_volume 2209.95(5)
_computing_cell_refinement
;
CrysAlisPro, Oxford Diffraction Ltd.,
Version 1.171.33.55 (release 05-01-2010 CrysAlis171 .NET)
(compiled Jan 5 2010,16:28:46)
;
_computing_data_collection
;
CrysAlisPro, Oxford Diffraction Ltd.,
Version 1.171.33.55 (release 05-01-2010 CrysAlis171 .NET)
(compiled Jan 5 2010,16:28:46)
;
_computing_data_reduction
;
CrysAlisPro, Oxford Diffraction Ltd.,
Version 1.171.33.55 (release 05-01-2010 CrysAlis171 .NET)
(compiled Jan 5 2010,16:28:46)
;
_computing_structure_refinement 'SHELXL-97 (Sheldrick, 1997)'
_computing_structure_solution 'SHELXS-97 (Sheldrick, 1990)'
_diffrn_ambient_temperature 173(2)
_diffrn_measured_fraction_theta_full 0.986
_diffrn_measured_fraction_theta_max 0.986
_diffrn_measurement_device_type 'Xcalibur, Sapphire3, Gemini ultra'
_diffrn_radiation_monochromator mirror
_diffrn_radiation_source 'Enhance Ultra (Cu) X-ray Source'
_diffrn_radiation_type CuK\a
_diffrn_radiation_wavelength 1.54178
_diffrn_reflns_av_R_equivalents 0.0258
_diffrn_reflns_av_sigmaI/netI 0.0141
_diffrn_reflns_limit_h_max 8
_diffrn_reflns_limit_h_min -11
_diffrn_reflns_limit_k_max 16
_diffrn_reflns_limit_k_min -17
_diffrn_reflns_limit_l_max 19
_diffrn_reflns_limit_l_min -19
_diffrn_reflns_number 15917
_diffrn_reflns_theta_full 66.50
_diffrn_reflns_theta_max 67.44
_diffrn_reflns_theta_min 4.07
_exptl_absorpt_coefficient_mu 0.491
_exptl_absorpt_correction_T_max 1.00
_exptl_absorpt_correction_T_min 0.93
_exptl_absorpt_correction_type multi-scan
_exptl_absorpt_process_details
;
CrysAlisPro, Oxford Diffraction Ltd.,
Version 1.171.33.55 (release 05-01-2010 CrysAlis171 .NET)
(compiled Jan 5 2010,16:28:46)
Empirical absorption correction using spherical harmonics,
implemented in SCALE3 ABSPACK scaling algorithm.
;
_exptl_crystal_colour colorless
_exptl_crystal_density_diffrn 1.143
_exptl_crystal_density_method 'not measured'
_exptl_crystal_description block
_exptl_crystal_F_000 800
_exptl_crystal_size_max 0.28
_exptl_crystal_size_mid 0.24
_exptl_crystal_size_min 0.17
_refine_diff_density_max 0.083
_refine_diff_density_min -0.096
_refine_diff_density_rms 0.022
_refine_ls_extinction_method none
_refine_ls_goodness_of_fit_ref 1.014
_refine_ls_hydrogen_treatment constr
_refine_ls_matrix_type full
_refine_ls_number_parameters 271
_refine_ls_number_reflns 2238
_refine_ls_number_restraints 0
_refine_ls_restrained_S_all 1.014
_refine_ls_R_factor_all 0.0276
_refine_ls_R_factor_gt 0.0253
_refine_ls_shift/su_max 0.001
_refine_ls_shift/su_mean 0.000
_refine_ls_structure_factor_coef Fsqd
_refine_ls_weighting_details 'calc w=1/[\s^2^(Fo^2^)+(0.0578P)^2^+0.0000P] where P=(Fo^2^+2Fc^2^)/3'
_refine_ls_weighting_scheme calc
_refine_ls_wR_factor_gt 0.0704
_refine_ls_wR_factor_ref 0.0716
_reflns_number_gt 2089
_reflns_number_total 2238
_reflns_threshold_expression >2sigma(I)
_cod_data_source_file c2py20057k.txt
_cod_data_source_block rong11cult
_cod_depositor_comments
;
The following automatic conversions were performed:

'_symmetry_cell_setting' value 'Orthorhombic' changed to
'orthorhombic' according to
/usr/data/users/saulius/automatic-downloads/retrospective/RSC/lib/dictionaries/cif_core.dic
dictionary named 'cif_core.dic' version 2.4.2 from 2011-04-26.

Automatic conversion script
Id: cif_fix_values 2281 2013-09-26 08:29:07Z andrius 
;
_cod_original_sg_symbol_H-M P2(1)2(1)2(1)
_cod_database_code 1515335

loop_
_symmetry_equiv_pos_as_xyz
'x, y, z'
'-x+1/2, -y, z+1/2'
'-x, y+1/2, -z+1/2'
'x+1/2, -y+1/2, -z'

loop_
_atom_site_label
_atom_site_type_symbol
_atom_site_fract_x
_atom_site_fract_y
_atom_site_fract_z
_atom_site_U_iso_or_equiv
_atom_site_adp_type
_atom_site_occupancy
_atom_site_symmetry_multiplicity
_atom_site_calc_flag
_atom_site_refinement_flags
C1 C 0.73338(14) 0.69823(8) 0.86326(8) 0.0364(3) Uani 1 1 d .
C2 C 0.65733(15) 0.63590(9) 0.82023(8) 0.0378(3) Uani 1 1 d .
C11 C 0.77754(14) 0.78759(9) 0.82951(8) 0.0351(3) Uani 1 1 d .
C12 C 0.90733(14) 0.82582(9) 0.85588(8) 0.0381(3) Uani 1 1 d .
H12A H 0.9690 0.7922 0.8915 0.046 Uiso 1 1 calc R
C13 C 0.94789(15) 0.91104(10) 0.83151(9) 0.0410(3) Uani 1 1 d .
H13A H 1.0375 0.9347 0.8492 0.049 Uiso 1 1 calc R
C14 C 0.85738(15) 0.96256(10) 0.78081(9) 0.0423(3) Uani 1 1 d .
C15 C 0.72824(15) 0.92514(9) 0.75351(9) 0.0422(3) Uani 1 1 d .
H15A H 0.6663 0.9591 0.7183 0.051 Uiso 1 1 calc R
C16 C 0.68966(14) 0.83882(9) 0.77737(8) 0.0381(3) Uani 1 1 d .
H16A H 0.6018 0.8142 0.7578 0.046 Uiso 1 1 calc R
C17 C 0.89565(18) 1.05283(12) 0.75798(13) 0.0607(5) Uani 1 1 d .
C18 C 0.9265(2) 1.12654(15) 0.7400(2) 0.0987(10) Uani 1 1 d .
H18 H 0.9515 1.1864 0.7253 0.118 Uiso 1 1 calc R
C21 C 0.61995(15) 0.64242(9) 0.72917(8) 0.0388(3) Uani 1 1 d .
C22 C 0.72363(17) 0.65334(11) 0.66732(9) 0.0481(3) Uani 1 1 d .
H22A H 0.8217 0.6577 0.6829 0.058 Uiso 1 1 calc R
C23 C 0.6861(2) 0.65803(12) 0.58303(9) 0.0530(4) Uani 1 1 d .
H23A H 0.7586 0.6655 0.5417 0.064 Uiso 1 1 calc R
C24 C 0.54329(19) 0.65181(9) 0.55871(9) 0.0476(3) Uani 1 1 d .
C25 C 0.43855(17) 0.64030(10) 0.62044(10) 0.0464(3) Uani 1 1 d .
H25A H 0.3405 0.6361 0.6048 0.056 Uiso 1 1 calc R
C26 C 0.47659(16) 0.63495(10) 0.70441(9) 0.0422(3) Uani 1 1 d .
H26A H 0.4044 0.6261 0.7457 0.051 Uiso 1 1 calc R
C27 C 0.5042(2) 0.65689(12) 0.47152(11) 0.0605(4) Uani 1 1 d .
C28 C 0.4715(3) 0.66145(16) 0.40026(12) 0.0828(7) Uani 1 1 d .
H28 H 0.4452 0.6651 0.3427 0.099 Uiso 1 1 calc R
C31 C 0.77669(16) 0.68176(9) 0.95223(9) 0.0406(3) Uani 1 1 d .
C32 C 0.73871(17) 0.74409(12) 1.01403(9) 0.0481(3) Uani 1 1 d .
H32A H 0.6858 0.7963 0.9991 0.058 Uiso 1 1 calc R
C33 C 0.7780(2) 0.72997(16) 1.09702(10) 0.0672(6) Uani 1 1 d .
H33A H 0.7517 0.7726 1.1387 0.081 Uiso 1 1 calc R
C34 C 0.8544(2) 0.65493(17) 1.11931(13) 0.0803(7) Uani 1 1 d .
H34A H 0.8801 0.6453 1.1763 0.096 Uiso 1 1 calc R
C35 C 0.8938(3) 0.59380(15) 1.05900(15) 0.0845(8) Uani 1 1 d .
H35A H 0.9470 0.5420 1.0745 0.101 Uiso 1 1 calc R
C36 C 0.8562(2) 0.60703(11) 0.97518(12) 0.0625(5) Uani 1 1 d .
H36A H 0.8852 0.5648 0.9338 0.075 Uiso 1 1 calc R
C41 C 0.60021(16) 0.55361(9) 0.86240(9) 0.0412(3) Uani 1 1 d .
C42 C 0.64526(19) 0.46874(10) 0.83670(10) 0.0509(4) Uani 1 1 d .
H42A H 0.7128 0.4631 0.7924 0.061 Uiso 1 1 calc R
C43 C 0.5918(2) 0.39237(10) 0.87563(12) 0.0623(5) Uani 1 1 d .
H43A H 0.6253 0.3348 0.8589 0.075 Uiso 1 1 calc R
C44 C 0.4910(3) 0.39917(12) 0.93817(11) 0.0674(6) Uani 1 1 d .
H44A H 0.4540 0.3466 0.9641 0.081 Uiso 1 1 calc R
C45 C 0.4436(3) 0.48300(12) 0.96313(11) 0.0646(5) Uani 1 1 d .
H45A H 0.3728 0.4880 1.0058 0.077 Uiso 1 1 calc R
C46 C 0.49886(19) 0.55980(11) 0.92621(10) 0.0502(4) Uani 1 1 d .
H46A H 0.4673 0.6172 0.9446 0.060 Uiso 1 1 calc R

loop_
_atom_site_aniso_label
_atom_site_aniso_U_11
_atom_site_aniso_U_22
_atom_site_aniso_U_33
_atom_site_aniso_U_23
_atom_site_aniso_U_13
_atom_site_aniso_U_12
C1 0.0384(6) 0.0330(6) 0.0377(6) -0.0016(5) -0.0031(5) 0.0049(5)
C2 0.0399(7) 0.0338(6) 0.0397(7) -0.0032(5) -0.0052(5) 0.0052(5)
C11 0.0367(6) 0.0356(6) 0.0330(6) -0.0043(5) -0.0006(5) 0.0032(5)
C12 0.0370(7) 0.0401(7) 0.0371(6) 0.0006(5) -0.0035(5) 0.0042(5)
C13 0.0346(6) 0.0467(7) 0.0417(7) 0.0019(6) -0.0021(6) -0.0029(6)
C14 0.0395(7) 0.0418(7) 0.0455(7) 0.0068(6) 0.0015(6) -0.0020(6)
C15 0.0390(7) 0.0410(7) 0.0465(7) 0.0067(6) -0.0049(6) 0.0022(6)
C16 0.0345(6) 0.0373(7) 0.0426(6) -0.0003(5) -0.0050(5) 0.0010(5)
C17 0.0420(8) 0.0580(10) 0.0820(12) 0.0251(9) -0.0134(8) -0.0108(7)
C18 0.0625(12) 0.0732(13) 0.160(2) 0.0631(15) -0.0414(14) -0.0285(10)
C21 0.0451(7) 0.0306(6) 0.0407(7) -0.0056(5) -0.0061(6) 0.0026(5)
C22 0.0431(7) 0.0568(9) 0.0443(7) -0.0076(6) -0.0055(6) 0.0020(7)
C23 0.0577(9) 0.0599(9) 0.0414(7) -0.0070(7) -0.0001(7) 0.0019(8)
C24 0.0637(9) 0.0371(7) 0.0420(7) -0.0060(6) -0.0121(7) 0.0036(7)
C25 0.0491(8) 0.0377(7) 0.0525(8) -0.0039(6) -0.0154(7) 0.0003(6)
C26 0.0453(7) 0.0363(7) 0.0451(7) -0.0035(5) -0.0062(6) -0.0008(6)
C27 0.0801(12) 0.0501(9) 0.0513(9) -0.0071(7) -0.0167(9) 0.0054(8)
C28 0.1106(18) 0.0889(15) 0.0490(10) -0.0065(9) -0.0299(11) 0.0070(14)
C31 0.0440(7) 0.0368(7) 0.0410(7) 0.0027(5) -0.0083(6) -0.0079(6)
C32 0.0451(8) 0.0581(8) 0.0413(8) -0.0025(6) 0.0021(6) -0.0094(7)
C33 0.0576(10) 0.1038(16) 0.0403(8) -0.0038(9) 0.0018(7) -0.0302(11)
C34 0.0821(14) 0.1037(17) 0.0551(10) 0.0326(12) -0.0300(10) -0.0493(13)
C35 0.0971(16) 0.0587(11) 0.0975(16) 0.0365(11) -0.0552(14) -0.0254(11)
C36 0.0747(12) 0.0389(8) 0.0740(11) 0.0063(7) -0.0361(10) -0.0037(8)
C41 0.0480(7) 0.0333(6) 0.0423(7) -0.0022(5) -0.0134(6) -0.0010(6)
C42 0.0611(9) 0.0373(7) 0.0544(8) -0.0081(6) -0.0158(7) 0.0034(7)
C43 0.0862(13) 0.0303(7) 0.0705(11) -0.0009(7) -0.0351(10) -0.0008(8)
C44 0.1014(15) 0.0437(8) 0.0572(10) 0.0114(7) -0.0270(11) -0.0228(9)
C45 0.0870(13) 0.0565(10) 0.0501(9) 0.0040(7) -0.0041(9) -0.0239(10)
C46 0.0621(9) 0.0420(7) 0.0467(7) -0.0029(6) -0.0041(7) -0.0061(7)

loop_
_atom_type_symbol
_atom_type_description
_atom_type_scat_dispersion_real
_atom_type_scat_dispersion_imag
_atom_type_scat_source
C C 0.0181 0.0091 'International Tables Vol C Tables 4.2.6.8 and 6.1.1.4'
H H 0.0000 0.0000 'International Tables Vol C Tables 4.2.6.8 and 6.1.1.4'

loop_
_geom_angle_atom_site_label_1
_geom_angle_atom_site_label_2
_geom_angle_atom_site_label_3
_geom_angle
C2 C1 C11 124.94(12)
C2 C1 C31 120.62(12)
C11 C1 C31 114.42(11)
C1 C2 C21 124.67(13)
C1 C2 C41 121.37(12)
C21 C2 C41 113.95(12)
C16 C11 C12 117.64(12)
C16 C11 C1 122.69(12)
C12 C11 C1 119.47(11)
C13 C12 C11 121.71(12)
C13 C12 H12A 119.1
C11 C12 H12A 119.1
C12 C13 C14 120.12(13)
C12 C13 H13A 119.9
C14 C13 H13A 119.9
C15 C14 C13 118.81(13)
C15 C14 C17 120.56(14)
C13 C14 C17 120.63(14)
C16 C15 C14 120.52(13)
C16 C15 H15A 119.7
C14 C15 H15A 119.7
C15 C16 C11 121.17(13)
C15 C16 H16A 119.4
C11 C16 H16A 119.4
C18 C17 C14 179.5(3)
C17 C18 H18 180.0
C22 C21 C26 118.32(13)
C22 C21 C2 122.22(13)
C26 C21 C2 119.43(13)
C23 C22 C21 121.06(15)
C23 C22 H22A 119.5
C21 C22 H22A 119.5
C22 C23 C24 120.46(16)
C22 C23 H23A 119.8
C24 C23 H23A 119.8
C23 C24 C25 118.83(14)
C23 C24 C27 120.57(17)
C25 C24 C27 120.59(16)
C26 C25 C24 120.49(15)
C26 C25 H25A 119.8
C24 C25 H25A 119.8
C25 C26 C21 120.82(15)
C25 C26 H26A 119.6
C21 C26 H26A 119.6
C28 C27 C24 179.6(3)
C27 C28 H28 180.0
C36 C31 C32 118.85(14)
C36 C31 C1 121.78(14)
C32 C31 C1 119.36(13)
C33 C32 C31 120.20(18)
C33 C32 H32A 119.9
C31 C32 H32A 119.9
C34 C33 C32 120.5(2)
C34 C33 H33A 119.8
C32 C33 H33A 119.8
C33 C34 C35 119.83(17)
C33 C34 H34A 120.1
C35 C34 H34A 120.1
C34 C35 C36 120.6(2)
C34 C35 H35A 119.7
C36 C35 H35A 119.7
C31 C36 C35 120.02(19)
C31 C36 H36A 120.0
C35 C36 H36A 120.0
C46 C41 C42 118.67(14)
C46 C41 C2 121.07(12)
C42 C41 C2 120.25(14)
C43 C42 C41 120.23(17)
C43 C42 H42A 119.9
C41 C42 H42A 119.9
C44 C43 C42 120.63(16)
C44 C43 H43A 119.7
C42 C43 H43A 119.7
C43 C44 C45 119.60(16)
C43 C44 H44A 120.2
C45 C44 H44A 120.2
C44 C45 C46 120.3(2)
C44 C45 H45A 119.9
C46 C45 H45A 119.9
C45 C46 C41 120.55(16)
C45 C46 H46A 119.7
C41 C46 H46A 119.7

loop_
_geom_bond_atom_site_label_1
_geom_bond_atom_site_label_2
_geom_bond_distance
C1 C2 1.354(2)
C1 C11 1.4925(18)
C1 C31 1.4935(19)
C2 C21 1.4946(19)
C2 C41 1.495(2)
C11 C16 1.3936(18)
C11 C12 1.4016(19)
C12 C13 1.379(2)
C12 H12A 0.9500
C13 C14 1.397(2)
C13 H13A 0.9500
C14 C15 1.396(2)
C14 C17 1.437(2)
C15 C16 1.3873(19)
C15 H15A 0.9500
C16 H16A 0.9500
C17 C18 1.170(3)
C18 H18 0.9500
C21 C22 1.390(2)
C21 C26 1.398(2)
C22 C23 1.389(2)
C22 H22A 0.9500
C23 C24 1.390(3)
C23 H23A 0.9500
C24 C25 1.396(2)
C24 C27 1.438(2)
C25 C26 1.386(2)
C25 H25A 0.9500
C26 H26A 0.9500
C27 C28 1.177(3)
C28 H28 0.9500
C31 C36 1.386(2)
C31 C32 1.398(2)
C32 C33 1.388(2)
C32 H32A 0.9500
C33 C34 1.372(3)
C33 H33A 0.9500
C34 C35 1.373(4)
C34 H34A 0.9500
C35 C36 1.394(3)
C35 H35A 0.9500
C36 H36A 0.9500
C41 C46 1.391(2)
C41 C42 1.393(2)
C42 C43 1.387(3)
C42 H42A 0.9500
C43 C44 1.373(3)
C43 H43A 0.9500
C44 C45 1.382(3)
C44 H44A 0.9500
C45 C46 1.385(2)
C45 H45A 0.9500
C46 H46A 0.9500

loop_
_geom_torsion_atom_site_label_1
_geom_torsion_atom_site_label_2
_geom_torsion_atom_site_label_3
_geom_torsion_atom_site_label_4
_geom_torsion
C11 C1 C2 C21 7.3(2)
C31 C1 C2 C21 -174.42(13)
C11 C1 C2 C41 -171.42(13)
C31 C1 C2 C41 6.9(2)
C2 C1 C11 C16 38.0(2)
C31 C1 C11 C16 -140.44(13)
C2 C1 C11 C12 -147.24(14)
C31 C1 C11 C12 34.36(17)
C16 C11 C12 C13 -0.01(19)
C1 C11 C12 C13 -175.07(12)
C11 C12 C13 C14 1.5(2)
C12 C13 C14 C15 -1.9(2)
C12 C13 C14 C17 177.32(15)
C13 C14 C15 C16 0.9(2)
C17 C14 C15 C16 -178.32(15)
C14 C15 C16 C11 0.6(2)
C12 C11 C16 C15 -1.01(19)
C1 C11 C16 C15 173.87(12)
C15 C14 C17 C18 98(30)
C13 C14 C17 C18 -81(30)
C1 C2 C21 C22 56.02(19)
C41 C2 C21 C22 -125.20(15)
C1 C2 C21 C26 -125.75(16)
C41 C2 C21 C26 53.04(17)
C26 C21 C22 C23 0.9(2)
C2 C21 C22 C23 179.14(14)
C21 C22 C23 C24 0.0(3)
C22 C23 C24 C25 -0.3(2)
C22 C23 C24 C27 179.82(15)
C23 C24 C25 C26 -0.2(2)
C27 C24 C25 C26 179.66(14)
C24 C25 C26 C21 1.1(2)
C22 C21 C26 C25 -1.4(2)
C2 C21 C26 C25 -179.71(12)
C23 C24 C27 C28 -128(47)
C25 C24 C27 C28 52(47)
C2 C1 C31 C36 56.4(2)
C11 C1 C31 C36 -125.08(15)
C2 C1 C31 C32 -124.85(14)
C11 C1 C31 C32 53.62(18)
C36 C31 C32 C33 -1.3(2)
C1 C31 C32 C33 180.00(15)
C31 C32 C33 C34 0.1(3)
C32 C33 C34 C35 0.7(3)
C33 C34 C35 C36 -0.3(3)
C32 C31 C36 C35 1.7(3)
C1 C31 C36 C35 -179.60(17)
C34 C35 C36 C31 -1.0(3)
C1 C2 C41 C46 63.34(19)
C21 C2 C41 C46 -115.48(14)
C1 C2 C41 C42 -118.34(15)
C21 C2 C41 C42 62.84(17)
C46 C41 C42 C43 -1.4(2)
C2 C41 C42 C43 -179.75(14)
C41 C42 C43 C44 1.9(3)
C42 C43 C44 C45 -0.7(3)
C43 C44 C45 C46 -0.9(3)
C44 C45 C46 C41 1.4(3)
C42 C41 C46 C45 -0.2(2)
C2 C41 C46 C45 178.10(16)
